data_4085102
loop_
_publ_author_name
'Chen, Jinxiang'
'Huang, Zi-Ao'
'Hua, Yuhui'
'Zhang, Hong'
'Xia, Haiping'

_publ_section_title
;
 Synthesis of Five-Membered Osmacycles with Osmium--Vinyl Bonds from
 Hydrido Alkenylcarbyne Complexes
;
_journal_issue 1
_journal_name_full Organometallics
_journal_page_first 340
_journal_paper_doi 10.1021/om501076z
_journal_volume 34
_journal_year 2015
_chemical_formula_moiety 'C71 H58 B2 F8 N O2 Os P3,C3H6Cl4'
_chemical_formula_sum 'C74 H64 B2 Cl4 F8 N O2 Os P3'
_chemical_formula_weight 1597.79
_chemical_name_systematic
; 
 ? 
;
_space_group_IT_number 14
_symmetry_cell_setting monoclinic
_symmetry_space_group_name_Hall '-P 2yn'
_symmetry_space_group_name_H-M 'P 1 21/n 1'
_atom_sites_solution_hydrogens geom
_atom_sites_solution_primary direct
_atom_sites_solution_secondary difmap
_audit_creation_method SHELXL-97
_cell_angle_alpha 90.00
_cell_angle_beta 91.49(3)
_cell_angle_gamma 90.00
_cell_formula_units_Z 4
_cell_length_a 15.663(3)
_cell_length_b 23.912(5)
_cell_length_c 18.781(4)
_cell_measurement_reflns_used 26825
_cell_measurement_temperature 173(2)
_cell_measurement_theta_max 54.97
_cell_measurement_theta_min 6.05
_cell_volume 7032(2)
_computing_cell_refinement 'Bruker FRAMBO'
_computing_data_collection 'Bruker FRAMBO'
_computing_data_reduction 'Bruker SAINT'
_computing_molecular_graphics 'Bruker SHELXTL'
_computing_publication_material 'Bruker SHELXTL'
_computing_structure_refinement 'SHELXL-97 (Sheldrick, 1997)'
_computing_structure_solution 'SHELXS-97 (Sheldrick, 1990)'
_diffrn_ambient_temperature 173(2)
_diffrn_measured_fraction_theta_full 0.968
_diffrn_measured_fraction_theta_max 0.968
_diffrn_measurement_device_type 'multiwire proportional'
_diffrn_measurement_method 'phi and omega scans'
_diffrn_radiation_monochromator graphite
_diffrn_radiation_source 'fine-focus sealed tube'
_diffrn_radiation_type MoK\a
_diffrn_radiation_wavelength 0.71073
_diffrn_reflns_av_R_equivalents 0.0588
_diffrn_reflns_av_sigmaI/netI 0.0585
_diffrn_reflns_limit_h_max 18
_diffrn_reflns_limit_h_min -17
_diffrn_reflns_limit_k_max 28
_diffrn_reflns_limit_k_min -28
_diffrn_reflns_limit_l_max 22
_diffrn_reflns_limit_l_min -21
_diffrn_reflns_number 41310
_diffrn_reflns_theta_full 25.00
_diffrn_reflns_theta_max 25.00
_diffrn_reflns_theta_min 3.03
_exptl_absorpt_coefficient_mu 2.102
_exptl_absorpt_correction_T_max 1.0000
_exptl_absorpt_correction_T_min 0.6061
_exptl_absorpt_correction_type multi-scan
_exptl_crystal_colour colourless
_exptl_crystal_density_diffrn 1.509
_exptl_crystal_density_method 'not measured'
_exptl_crystal_description block
_exptl_crystal_F_000 3208
_exptl_crystal_size_max 0.4
_exptl_crystal_size_mid 0.3
_exptl_crystal_size_min 0.3
_refine_diff_density_max 1.919
_refine_diff_density_min -1.337
_refine_diff_density_rms 0.184
_refine_ls_extinction_method SHELXL
_refine_ls_goodness_of_fit_ref 0.980
_refine_ls_hydrogen_treatment conster
_refine_ls_matrix_type full
_refine_ls_number_parameters 844
_refine_ls_number_reflns 11985
_refine_ls_number_restraints 84
_refine_ls_restrained_S_all 1.000
_refine_ls_R_factor_all 0.0744
_refine_ls_R_factor_gt 0.0522
_refine_ls_shift/su_max 0.002
_refine_ls_shift/su_mean 0.000
_refine_ls_structure_factor_coef Fsqd
_refine_ls_weighting_details 'calc w=1/[\s^2^(Fo^2^)+(0.0987P)^2^+59.1941P] where P=(Fo^2^+2Fc^2^)/3'
_refine_ls_weighting_scheme calc
_refine_ls_wR_factor_gt 0.1431
_refine_ls_wR_factor_ref 0.1732
_reflns_number_gt 9600
_reflns_number_total 11985
_reflns_threshold_expression >2sigma(I)
_cod_data_source_file om501076z_si_002.cif
_cod_data_source_block Coumpound_7
_cod_depositor_comments
;
The following automatic conversions were performed:

'_symmetry_cell_setting' value 'Monoclinic' changed to 'monoclinic'
according to
/home/saulius/struct/COD-crude-data--automatic-downloads/rss-feeds/ACS/lib/dictionaries/cif_core.dic
dictionary named 'cif_core.dic' version 2.4.2 from 2011-04-26.

Automatic conversion script
Id: cif_fix_values 2935 2014-11-11 08:27:57Z andrius 

 Adding full bibliography for 4085098--4085105.cif.
;
_cod_original_cell_volume 7031(2)
_cod_original_sg_symbol_H-M P2(1)/n
_cod_database_code 4085102

loop_
_symmetry_equiv_pos_as_xyz
'x, y, z'
'-x+1/2, y+1/2, -z+1/2'
'-x, -y, -z'
'x-1/2, -y-1/2, z-1/2'

loop_
_atom_site_label
_atom_site_type_symbol
_atom_site_fract_x
_atom_site_fract_y
_atom_site_fract_z
_atom_site_U_iso_or_equiv
_atom_site_adp_type
_atom_site_occupancy
_atom_site_symmetry_multiplicity
_atom_site_calc_flag
_atom_site_refinement_flags
Os1 Os -0.720331(17) 0.758954(11) 0.030185(15) 0.01907(12) Uani 1 1 d .
P2 P -0.87523(12) 0.75682(8) 0.02710(11) 0.0232(4) Uani 1 1 d .
P1 P -0.56749(12) 0.74667(8) 0.02948(11) 0.0228(4) Uani 1 1 d .
P3 P -0.70713(13) 0.93417(8) 0.13699(11) 0.0244(4) Uani 1 1 d .
O1 O -0.7195(3) 0.76629(19) 0.1451(3) 0.0200(11) Uani 1 1 d .
H4A H -0.7408 0.7380 0.1736 0.024 Uiso 1 1 calc R
C1 C -0.7120(4) 0.8430(3) 0.0495(4) 0.0215(16) Uani 1 1 d .
H1A H -0.7128 0.8681 0.0118 0.026 Uiso 1 1 calc R
C10 C -0.7222(5) 0.7656(3) -0.0671(5) 0.0266(18) Uani 1 1 d .
N1 N -0.7284(4) 0.6715(3) 0.0350(3) 0.0275(15) Uani 1 1 d .
O2 O -0.7231(4) 0.7718(3) -0.1290(3) 0.0396(15) Uani 1 1 d .
C16 C -0.9248(5) 0.7615(3) 0.1151(5) 0.0289(18) Uani 1 1 d .
C18 C -0.5154(5) 0.7469(3) 0.1178(5) 0.0270(17) Uani 1 1 d .
C19 C -0.7012(5) 0.9761(3) 0.0575(4) 0.0264(17) Uani 1 1 d .
C20 C -0.6090(5) 1.0080(3) 0.2202(4) 0.0302(18) Uani 1 1 d .
H20A H -0.6566 1.0312 0.2192 0.036 Uiso 1 1 calc R
C22 C -0.9354(5) 0.8080(3) -0.0261(4) 0.0288(18) Uani 1 1 d .
C23 C -0.9145(5) 0.6908(3) -0.0109(5) 0.0316(19) Uani 1 1 d .
C26 C -0.9707(6) 0.6552(4) 0.0247(5) 0.037(2) Uani 1 1 d .
H26A H -0.9915 0.6661 0.0685 0.045 Uiso 1 1 calc R
C27 C -0.5043(5) 0.7938(3) -0.0241(4) 0.0275(17) Uani 1 1 d .
C28 C -0.5367(5) 0.6785(3) -0.0071(4) 0.0288(18) Uani 1 1 d .
C31 C -0.4517(5) 0.7837(4) 0.1393(4) 0.0322(19) Uani 1 1 d .
H31A H -0.4331 0.8109 0.1079 0.039 Uiso 1 1 calc R
C32 C -0.7528(5) 0.5651(3) 0.0193(4) 0.0285(18) Uani 1 1 d .
C33 C -0.5398(6) 0.8406(4) -0.0569(5) 0.039(2) Uani 1 1 d .
H33A H -0.5977 0.8480 -0.0524 0.046 Uiso 1 1 calc R
C34 C -0.8048(5) 0.9512(3) 0.1805(5) 0.0309(19) Uani 1 1 d .
C35 C -0.9024(5) 0.7209(3) 0.1656(5) 0.0333(19) Uani 1 1 d .
H35A H -0.8637 0.6930 0.1543 0.040 Uiso 1 1 calc R
C37 C -0.6266(5) 0.9725(3) 0.0176(5) 0.0340(19) Uani 1 1 d .
H37A H -0.5843 0.9467 0.0298 0.041 Uiso 1 1 calc R
C39 C -0.5343(6) 1.0257(4) 0.2522(5) 0.042(2) Uani 1 1 d .
H39A H -0.5318 1.0607 0.2739 0.051 Uiso 1 1 calc R
C40 C -0.9510(6) 0.8990(4) -0.0802(5) 0.046(2) Uani 1 1 d .
H40A H -0.9273 0.9333 -0.0921 0.055 Uiso 1 1 calc R
C41 C -0.9014(6) 0.8594(4) -0.0431(5) 0.041(2) Uani 1 1 d .
H41A H -0.8452 0.8677 -0.0298 0.049 Uiso 1 1 calc R
C42 C -0.5690(6) 0.6623(4) -0.0729(4) 0.0341(19) Uani 1 1 d U
H42A H -0.6068 0.6858 -0.0975 0.041 Uiso 1 1 calc R
C43 C -0.5430(6) 0.7065(4) 0.1656(5) 0.038(2) Uani 1 1 d .
H43A H -0.5864 0.6820 0.1519 0.045 Uiso 1 1 calc R
C47 C -0.9605(7) 0.9734(4) 0.2403(7) 0.061(3) Uani 1 1 d .
H47A H -1.0126 0.9811 0.2608 0.074 Uiso 1 1 calc R
C48 C -0.4190(5) 0.7822(4) -0.0352(5) 0.042(2) Uani 1 1 d .
H48A H -0.3953 0.7497 -0.0162 0.051 Uiso 1 1 calc R
C49 C -0.6139(5) 0.9550(3) 0.1890(4) 0.0230(16) Uani 1 1 d .
C50 C -0.5417(5) 0.9216(3) 0.1894(5) 0.035(2) Uani 1 1 d .
H50A H -0.5440 0.8865 0.1680 0.042 Uiso 1 1 calc R
C51 C -0.7377(5) 0.6236(3) 0.0319(4) 0.0280(18) Uani 1 1 d .
C52 C -0.4593(8) 0.5910(4) 0.0004(6) 0.058(3) Uani 1 1 d .
H52A H -0.4226 0.5669 0.0252 0.070 Uiso 1 1 calc R
C53 C -0.9956(6) 0.6047(4) -0.0041(5) 0.045(2) Uani 1 1 d .
H53A H -1.0311 0.5810 0.0210 0.054 Uiso 1 1 calc R
C54 C -0.8861(7) 0.9857(4) 0.2770(6) 0.053(3) Uani 1 1 d .
H54A H -0.8884 1.0021 0.3218 0.064 Uiso 1 1 calc R
C2 C -0.7054(5) 0.8616(3) 0.1164(4) 0.0265(17) Uani 1 1 d .
C56 C -0.9123(6) 0.6233(4) -0.1059(6) 0.046(2) Uani 1 1 d .
H56A H -0.8918 0.6128 -0.1500 0.055 Uiso 1 1 calc R
C57 C -0.7628(7) 1.0153(4) 0.0389(5) 0.044(2) Uani 1 1 d .
H57A H -0.8117 1.0188 0.0656 0.053 Uiso 1 1 calc R
C58 C -0.4807(6) 0.6422(4) 0.0301(5) 0.043(2) Uani 1 1 d .
H58A H -0.4580 0.6525 0.0744 0.052 Uiso 1 1 calc R
C59 C -0.4151(6) 0.7804(5) 0.2080(5) 0.048(3) Uani 1 1 d .
H59A H -0.3726 0.8053 0.2226 0.058 Uiso 1 1 calc R
C60 C -0.4669(6) 0.9397(4) 0.2211(5) 0.040(2) Uani 1 1 d .
H60A H -0.4186 0.9170 0.2217 0.048 Uiso 1 1 calc R
C61 C -1.0336(6) 0.8879(4) -0.0990(6) 0.050(3) Uani 1 1 d .
H61A H -1.0667 0.9148 -0.1224 0.060 Uiso 1 1 calc R
C62 C -0.6170(7) 1.0077(4) -0.0400(6) 0.049(3) Uani 1 1 d .
H62A H -0.5677 1.0056 -0.0664 0.059 Uiso 1 1 calc R
C63 C -0.4429(7) 0.7395(5) 0.2537(6) 0.055(3) Uani 1 1 d .
H63A H -0.4182 0.7368 0.2991 0.066 Uiso 1 1 calc R
C64 C -0.9365(6) 0.7219(4) 0.2311(5) 0.045(2) Uani 1 1 d .
H64A H -0.9230 0.6941 0.2641 0.054 Uiso 1 1 calc R
C65 C -0.4892(6) 0.8768(4) -0.0968(5) 0.045(2) Uani 1 1 d .
H65A H -0.5129 0.9083 -0.1185 0.053 Uiso 1 1 calc R
C66 C -0.4644(6) 0.9928(4) 0.2525(5) 0.046(2) Uani 1 1 d .
H66A H -0.4137 1.0055 0.2738 0.055 Uiso 1 1 calc R
C67 C -0.9672(6) 0.5889(4) -0.0716(6) 0.047(2) Uani 1 1 d .
H67A H -0.9856 0.5556 -0.0926 0.056 Uiso 1 1 calc R
C68 C -1.0203(6) 0.7968(4) -0.0479(5) 0.041(2) Uani 1 1 d .
H68A H -1.0443 0.7621 -0.0382 0.050 Uiso 1 1 calc R
C70 C -0.9799(5) 0.8038(4) 0.1317(5) 0.034(2) Uani 1 1 d .
H70A H -0.9948 0.8309 0.0981 0.041 Uiso 1 1 calc R
C71 C -0.7553(7) 0.4862(4) -0.0568(6) 0.050(3) Uani 1 1 d .
H71A H -0.7466 0.4704 -0.1013 0.060 Uiso 1 1 calc R
C72 C -0.9921(7) 0.7648(5) 0.2487(7) 0.057(3) Uani 1 1 d .
H72A H -1.0149 0.7658 0.2940 0.068 Uiso 1 1 calc R
C73 C -0.7846(7) 0.4534(4) -0.0016(6) 0.050(3) Uani 1 1 d .
H73A H -0.7928 0.4152 -0.0083 0.060 Uiso 1 1 calc R
C74 C -0.8869(5) 0.6734(4) -0.0763(5) 0.039(2) Uani 1 1 d .
H74A H -0.8499 0.6962 -0.1012 0.046 Uiso 1 1 calc R
C76 C -0.9590(6) 0.9497(4) 0.1734(6) 0.050(3) Uani 1 1 d .
H76A H -1.0096 0.9415 0.1486 0.060 Uiso 1 1 calc R
C77 C -0.8805(5) 0.9383(4) 0.1438(5) 0.041(2) Uani 1 1 d .
H77A H -0.8786 0.9220 0.0989 0.049 Uiso 1 1 calc R
C79 C -0.5464(6) 0.6117(4) -0.1031(5) 0.048(2) Uani 1 1 d .
H79A H -0.5673 0.6018 -0.1482 0.058 Uiso 1 1 calc R
C80 C -0.4031(6) 0.8647(4) -0.1032(5) 0.045(2) Uani 1 1 d .
H80A H -0.3685 0.8890 -0.1282 0.054 Uiso 1 1 calc R
C82 C -0.7854(7) 0.5329(4) 0.0748(5) 0.046(2) Uani 1 1 d .
H82A H -0.7959 0.5489 0.1189 0.055 Uiso 1 1 calc R
C83 C -1.0678(6) 0.8365(4) -0.0833(5) 0.046(2) Uani 1 1 d .
H83A H -1.1241 0.8287 -0.0969 0.056 Uiso 1 1 calc R
C85 C -0.4917(7) 0.5759(4) -0.0648(6) 0.057(3) Uani 1 1 d .
H85A H -0.4773 0.5414 -0.0839 0.068 Uiso 1 1 calc R
C3 C -0.6839(8) 0.8175(4) 0.1758(6) 0.057(3) Uani 1 1 d U
H3A H -0.6217 0.8132 0.1783 0.068 Uiso 1 1 calc R
C87 C -0.5061(6) 0.7028(4) 0.2333(5) 0.045(2) Uani 1 1 d .
H87A H -0.5242 0.6755 0.2648 0.054 Uiso 1 1 calc R
C88 C -0.7512(9) 1.0493(5) -0.0200(6) 0.065(3) Uani 1 1 d .
H88A H -0.7934 1.0749 -0.0331 0.078 Uiso 1 1 calc R
C89 C -0.6794(8) 1.0459(4) -0.0588(6) 0.061(3) Uani 1 1 d .
H89A H -0.6724 1.0693 -0.0978 0.073 Uiso 1 1 calc R
C90 C -1.0137(6) 0.8057(5) 0.2005(6) 0.051(3) Uani 1 1 d .
H90A H -1.0503 0.8344 0.2130 0.061 Uiso 1 1 calc R
C91 C -0.8085(6) 0.9741(3) 0.2486(5) 0.038(2) Uani 1 1 d .
H91A H -0.7584 0.9814 0.2746 0.046 Uiso 1 1 calc R
C92 C -0.8013(8) 0.4772(4) 0.0624(6) 0.062(3) Uani 1 1 d .
H92A H -0.8239 0.4554 0.0983 0.074 Uiso 1 1 calc R
C93 C -0.7390(6) 0.5422(4) -0.0457(5) 0.041(2) Uani 1 1 d .
H93A H -0.7187 0.5642 -0.0824 0.049 Uiso 1 1 calc R
C94 C -0.3684(6) 0.8175(4) -0.0735(5) 0.046(2) Uani 1 1 d .
H94A H -0.3110 0.8092 -0.0792 0.055 Uiso 1 1 calc R
C95 C -0.6538(3) 0.8263(3) 0.3060(3) 0.066(3) Uani 1 1 d GU
H95A H -0.5959 0.8224 0.2972 0.079 Uiso 1 1 calc R
C98 C -0.7130(4) 0.8267(2) 0.2496(3) 0.0240(15) Uani 1 1 d GU
C99 C -0.7995(3) 0.8325(3) 0.2627(3) 0.059(3) Uani 1 1 d GU
H99A H -0.8391 0.8327 0.2249 0.070 Uiso 1 1 calc R
C112 C -0.8268(3) 0.8379(3) 0.3322(4) 0.070(3) Uani 1 1 d GU
H11A H -0.8847 0.8418 0.3409 0.084 Uiso 1 1 calc R
C81 C -0.7676(5) 0.8375(3) 0.3886(3) 0.059(3) Uani 1 1 d GU
H81A H -0.7858 0.8411 0.4351 0.071 Uiso 1 1 calc R
C11 C -0.6811(4) 0.8317(3) 0.3755(3) 0.057(3) Uani 1 1 d GU
H11B H -0.6414 0.8314 0.4133 0.069 Uiso 1 1 calc R
Cl1B Cl -0.7308(3) 0.91043(17) -0.1563(2) 0.0914(11) Uani 1 1 d .
Cl2B Cl -0.6342(2) 0.87171(16) -0.3317(2) 0.0915(12) Uani 1 1 d .
F4 F -0.7782(3) 1.18790(18) 0.2546(3) 0.0384(12) Uani 1 1 d .
F3 F -0.7816(3) 1.1087(2) 0.1867(3) 0.0449(13) Uani 1 1 d .
Cl1A Cl -0.8653(3) 0.9195(2) -0.2727(3) 0.1175(16) Uani 1 1 d .
F2 F -0.6913(4) 1.1139(2) 0.2823(3) 0.0560(16) Uani 1 1 d .
F1 F -0.8312(5) 1.1082(2) 0.3006(4) 0.075(2) Uani 1 1 d .
F2D F -1.2291(5) 1.4291(3) 0.2236(4) 0.084(2) Uani 1 1 d .
Cl2A Cl -0.7358(5) 0.7849(3) -0.4375(4) 0.171(2) Uani 1 1 d U
F2C F -1.2347(6) 1.3705(3) 0.3145(4) 0.094(3) Uani 1 1 d .
B2 B -1.2794(8) 1.3905(5) 0.2574(7) 0.050(3) Uani 1 1 d .
F2B F -1.3524(4) 1.4161(3) 0.2775(5) 0.088(2) Uani 1 1 d U
F2A F -1.2978(5) 1.3465(3) 0.2127(4) 0.092(3) Uani 1 1 d .
B1 B -0.7724(7) 1.1290(4) 0.2557(6) 0.037(2) Uani 1 1 d .
C2B C -0.7002(13) 0.7693(7) -0.3557(9) 0.106(5) Uani 1 1 d U
H2BA H -0.7394 0.7423 -0.3360 0.128 Uiso 1 1 calc R
H2BB H -0.6457 0.7505 -0.3600 0.128 Uiso 1 1 calc R
C1S C -0.7872(10) 0.9546(6) -0.2181(10) 0.108(6) Uani 1 1 d .
H1SA H -0.7462 0.9723 -0.2486 0.129 Uiso 1 1 calc R
H1SB H -0.8153 0.9839 -0.1917 0.129 Uiso 1 1 calc R
C2A C -0.6897(12) 0.8101(7) -0.3084(9) 0.105(5) Uani 1 1 d U
H2AB H -0.6605 0.7943 -0.2669 0.126 Uiso 1 1 calc R
H2AC H -0.7461 0.8213 -0.2935 0.126 Uiso 1 1 calc R

loop_
_atom_site_aniso_label
_atom_site_aniso_U_11
_atom_site_aniso_U_22
_atom_site_aniso_U_33
_atom_site_aniso_U_23
_atom_site_aniso_U_13
_atom_site_aniso_U_12
Os1 0.02078(18) 0.01590(17) 0.02053(19) 0.00003(11) 0.00080(11) -0.00130(11)
P2 0.0197(10) 0.0238(10) 0.0261(11) -0.0017(8) 0.0018(8) -0.0014(8)
P1 0.0192(9) 0.0209(9) 0.0285(11) -0.0004(8) 0.0046(8) -0.0012(7)
P3 0.0295(10) 0.0162(9) 0.0276(11) -0.0007(8) 0.0017(8) -0.0013(8)
O1 0.024(3) 0.016(2) 0.020(3) 0.0009(19) 0.000(2) -0.005(2)
C1 0.020(4) 0.022(4) 0.023(4) 0.010(3) -0.004(3) 0.002(3)
C10 0.020(4) 0.021(4) 0.039(5) -0.004(3) -0.005(3) -0.003(3)
N1 0.032(4) 0.024(4) 0.026(4) 0.001(3) 0.009(3) -0.002(3)
O2 0.060(4) 0.043(3) 0.015(3) 0.006(3) -0.002(3) -0.001(3)
C16 0.024(4) 0.031(4) 0.032(5) -0.003(3) 0.008(3) -0.008(3)
C18 0.023(4) 0.025(4) 0.033(5) -0.002(3) 0.001(3) 0.002(3)
C19 0.030(4) 0.023(4) 0.026(4) -0.004(3) -0.001(3) -0.007(3)
C20 0.030(4) 0.023(4) 0.037(5) 0.001(3) -0.008(4) 0.001(3)
C22 0.032(4) 0.032(4) 0.023(4) -0.008(3) -0.002(3) 0.003(3)
C23 0.024(4) 0.030(4) 0.040(5) -0.001(4) -0.005(4) -0.002(3)
C26 0.040(5) 0.045(5) 0.027(5) -0.004(4) 0.000(4) -0.009(4)
C27 0.025(4) 0.028(4) 0.029(5) -0.001(3) 0.002(3) -0.005(3)
C28 0.028(4) 0.026(4) 0.033(5) 0.004(3) 0.009(3) 0.000(3)
C31 0.032(4) 0.036(5) 0.028(5) -0.010(4) -0.003(3) 0.000(4)
C32 0.032(4) 0.025(4) 0.028(5) 0.000(3) -0.011(3) 0.001(3)
C33 0.038(5) 0.033(5) 0.045(6) 0.000(4) 0.019(4) 0.001(4)
C34 0.034(4) 0.014(4) 0.045(5) 0.004(3) 0.008(4) -0.002(3)
C35 0.031(4) 0.030(4) 0.038(5) 0.004(4) -0.008(4) -0.009(4)
C37 0.033(4) 0.031(4) 0.039(5) 0.009(4) 0.000(4) -0.006(4)
C39 0.040(5) 0.030(4) 0.056(7) -0.008(4) 0.000(4) -0.011(4)
C40 0.047(6) 0.048(6) 0.042(6) 0.019(4) -0.011(4) 0.005(5)
C41 0.031(5) 0.036(5) 0.056(6) 0.016(4) -0.007(4) 0.004(4)
C42 0.046(5) 0.043(4) 0.014(4) -0.006(3) 0.007(3) 0.004(4)
C43 0.036(5) 0.031(4) 0.047(6) 0.006(4) 0.009(4) 0.008(4)
C47 0.050(6) 0.036(5) 0.100(10) 0.003(6) 0.042(6) -0.001(5)
C48 0.025(4) 0.047(5) 0.055(6) 0.015(5) 0.009(4) 0.001(4)
C49 0.029(4) 0.019(4) 0.020(4) -0.003(3) -0.003(3) 0.000(3)
C50 0.039(5) 0.026(4) 0.039(5) 0.000(4) 0.005(4) 0.002(4)
C51 0.033(4) 0.027(5) 0.024(4) 0.001(3) -0.010(3) 0.000(3)
C52 0.073(8) 0.048(6) 0.055(7) -0.004(5) 0.016(6) 0.029(6)
C53 0.051(6) 0.032(5) 0.051(6) -0.004(4) -0.003(5) -0.020(4)
C54 0.065(7) 0.040(5) 0.055(7) -0.016(5) 0.027(5) -0.016(5)
C2 0.039(5) 0.021(4) 0.020(4) 0.004(3) -0.001(3) -0.002(3)
C56 0.042(5) 0.048(6) 0.048(6) -0.019(5) -0.004(4) -0.004(4)
C57 0.057(6) 0.038(5) 0.037(6) 0.008(4) 0.008(4) 0.013(5)
C58 0.045(5) 0.043(5) 0.040(6) -0.002(4) -0.004(4) 0.015(4)
C59 0.039(5) 0.057(6) 0.048(6) -0.023(5) -0.015(4) 0.012(5)
C60 0.037(5) 0.044(5) 0.039(6) 0.011(4) 0.003(4) 0.007(4)
C61 0.042(6) 0.052(6) 0.056(7) 0.009(5) 0.001(5) 0.018(5)
C62 0.049(6) 0.041(5) 0.057(7) 0.006(5) 0.010(5) -0.009(5)
C63 0.062(7) 0.069(7) 0.033(6) -0.007(5) -0.018(5) 0.021(6)
C64 0.059(6) 0.058(6) 0.018(5) 0.006(4) 0.011(4) -0.015(5)
C65 0.057(6) 0.033(5) 0.044(6) 0.015(4) 0.020(5) 0.004(4)
C66 0.038(5) 0.050(6) 0.050(6) 0.001(5) -0.004(4) -0.012(4)
C67 0.045(6) 0.036(5) 0.058(7) -0.014(5) -0.008(5) -0.010(4)
C68 0.032(5) 0.045(5) 0.047(6) 0.015(4) -0.016(4) 0.007(4)
C70 0.026(4) 0.044(5) 0.033(5) -0.013(4) 0.000(4) -0.004(4)
C71 0.070(7) 0.035(5) 0.045(6) -0.013(4) 0.002(5) 0.000(5)
C72 0.049(6) 0.064(7) 0.058(7) -0.011(6) 0.018(5) -0.014(5)
C73 0.064(7) 0.023(4) 0.062(7) 0.003(4) -0.012(5) 0.000(4)
C74 0.029(4) 0.041(5) 0.046(6) -0.005(4) -0.001(4) -0.006(4)
C76 0.033(5) 0.047(6) 0.071(8) -0.001(5) 0.005(5) 0.001(4)
C77 0.033(5) 0.040(5) 0.050(6) -0.010(4) 0.000(4) -0.004(4)
C79 0.054(6) 0.049(6) 0.042(6) -0.020(5) 0.007(5) 0.010(5)
C80 0.055(6) 0.042(5) 0.039(6) -0.003(4) 0.017(5) -0.020(5)
C82 0.077(7) 0.027(4) 0.033(5) 0.006(4) -0.005(5) -0.009(5)
C83 0.031(5) 0.060(6) 0.048(6) -0.002(5) -0.014(4) 0.008(4)
C85 0.071(7) 0.039(5) 0.062(8) -0.020(5) 0.024(6) 0.010(5)
C3 0.076(6) 0.040(5) 0.055(6) -0.006(4) -0.002(5) -0.007(5)
C87 0.048(6) 0.054(6) 0.033(5) 0.003(4) -0.002(4) 0.015(5)
C88 0.088(9) 0.044(6) 0.063(8) 0.029(5) 0.000(6) 0.026(6)
C89 0.080(8) 0.047(6) 0.057(7) 0.022(5) 0.009(6) -0.016(6)
C90 0.040(5) 0.056(6) 0.059(7) -0.014(5) 0.015(5) 0.006(5)
C91 0.047(5) 0.032(4) 0.038(5) -0.011(4) 0.017(4) -0.012(4)
C92 0.091(9) 0.033(5) 0.062(8) 0.003(5) 0.002(6) -0.024(6)
C93 0.053(6) 0.031(5) 0.039(6) -0.004(4) 0.009(4) -0.011(4)
C94 0.034(5) 0.052(6) 0.053(6) 0.005(5) 0.017(4) -0.007(4)
C95 0.068(6) 0.054(6) 0.076(7) 0.008(6) -0.003(5) -0.020(6)
C98 0.038(4) 0.013(3) 0.021(4) -0.005(3) -0.002(3) -0.008(3)
C99 0.054(5) 0.038(5) 0.085(6) 0.019(5) 0.025(5) 0.004(5)
C112 0.073(7) 0.060(7) 0.078(7) 0.002(6) 0.010(5) 0.003(6)
C81 0.071(6) 0.036(5) 0.069(7) -0.012(5) -0.005(5) -0.009(5)
C11 0.074(6) 0.045(6) 0.052(5) -0.007(5) -0.005(5) -0.007(5)
Cl1B 0.095(3) 0.088(2) 0.091(3) 0.024(2) 0.002(2) 0.011(2)
Cl2B 0.076(2) 0.088(2) 0.112(3) -0.020(2) 0.029(2) -0.0096(19)
F4 0.053(3) 0.024(2) 0.039(3) -0.004(2) 0.005(2) 0.005(2)
F3 0.049(3) 0.040(3) 0.045(3) -0.015(2) -0.007(2) 0.006(2)
Cl1A 0.079(3) 0.103(3) 0.172(5) -0.008(3) 0.032(3) 0.015(2)
F2 0.077(4) 0.036(3) 0.053(4) -0.009(3) -0.026(3) 0.014(3)
F1 0.098(5) 0.034(3) 0.097(5) 0.007(3) 0.060(4) 0.005(3)
F2D 0.066(4) 0.097(6) 0.090(6) 0.001(4) 0.034(4) -0.003(4)
Cl2A 0.181(4) 0.184(4) 0.146(4) 0.020(3) -0.043(3) -0.081(4)
F2C 0.127(7) 0.078(5) 0.076(6) -0.018(4) -0.028(5) 0.009(5)
B2 0.043(6) 0.047(7) 0.061(8) -0.020(6) 0.004(6) -0.004(5)
F2B 0.042(3) 0.076(4) 0.148(6) -0.030(4) 0.029(4) -0.002(3)
F2A 0.076(5) 0.094(6) 0.106(6) -0.063(5) -0.021(4) 0.003(4)
B1 0.047(6) 0.028(5) 0.035(6) -0.007(4) 0.009(5) 0.003(4)
C2B 0.118(9) 0.106(9) 0.095(9) 0.028(7) -0.014(7) -0.015(8)
C1S 0.090(11) 0.066(9) 0.169(18) 0.006(10) 0.038(11) -0.007(8)
C2A 0.129(9) 0.090(8) 0.096(9) 0.005(7) 0.009(7) 0.013(7)

loop_
_atom_type_symbol
_atom_type_description
_atom_type_scat_dispersion_real
_atom_type_scat_dispersion_imag
_atom_type_scat_source
C C 0.0033 0.0016 'International Tables Vol C Tables 4.2.6.8 and 6.1.1.4'
H H 0.0000 0.0000 'International Tables Vol C Tables 4.2.6.8 and 6.1.1.4'
B B 0.0013 0.0007 'International Tables Vol C Tables 4.2.6.8 and 6.1.1.4'
N N 0.0061 0.0033 'International Tables Vol C Tables 4.2.6.8 and 6.1.1.4'
O O 0.0106 0.0060 'International Tables Vol C Tables 4.2.6.8 and 6.1.1.4'
F F 0.0171 0.0103 'International Tables Vol C Tables 4.2.6.8 and 6.1.1.4'
P P 0.1023 0.0942 'International Tables Vol C Tables 4.2.6.8 and 6.1.1.4'
Cl Cl 0.1484 0.1585 'International Tables Vol C Tables 4.2.6.8 and 6.1.1.4'
Os Os -1.2165 7.6030 'International Tables Vol C Tables 4.2.6.8 and 6.1.1.4'

loop_
_geom_angle_atom_site_label_1
_geom_angle_atom_site_label_2
_geom_angle_atom_site_label_3
_geom_angle
C10 Os1 C1 95.2(3)
C10 Os1 N1 97.5(3)
C1 Os1 N1 167.3(3)
C10 Os1 O1 170.4(3)
C1 Os1 O1 75.2(2)
N1 Os1 O1 92.1(2)
C10 Os1 P1 89.7(2)
C1 Os1 P1 93.5(2)
N1 Os1 P1 86.56(18)
O1 Os1 P1 91.99(14)
C10 Os1 P2 89.3(2)
C1 Os1 P2 94.8(2)
N1 Os1 P2 85.32(18)
O1 Os1 P2 90.34(14)
P1 Os1 P2 171.63(7)
C22 P2 C23 101.6(4)
C22 P2 C16 103.1(4)
C23 P2 C16 104.8(4)
C22 P2 Os1 120.0(3)
C23 P2 Os1 110.7(3)
C16 P2 Os1 114.9(3)
C27 P1 C18 105.2(4)
C27 P1 C28 101.0(4)
C18 P1 C28 103.1(4)
C27 P1 Os1 118.8(3)
C18 P1 Os1 114.4(3)
C28 P1 Os1 112.3(3)
C2 P3 C34 109.7(4)
C2 P3 C19 111.2(4)
C34 P3 C19 108.2(4)
C2 P3 C49 111.7(4)
C34 P3 C49 112.2(4)
C19 P3 C49 103.6(3)
C3 O1 Os1 117.0(5)
C2 C1 Os1 119.9(5)
O2 C10 Os1 177.7(7)
C51 N1 Os1 173.5(6)
C70 C16 C35 120.5(8)
C70 C16 P2 121.9(7)
C35 C16 P2 117.5(6)
C31 C18 C43 119.1(8)
C31 C18 P1 124.6(7)
C43 C18 P1 116.3(6)
C57 C19 C37 119.3(8)
C57 C19 P3 122.4(6)
C37 C19 P3 118.0(6)
C39 C20 C49 120.1(8)
C41 C22 C68 118.1(8)
C41 C22 P2 121.7(6)
C68 C22 P2 120.1(6)
C74 C23 C26 117.1(8)
C74 C23 P2 119.8(6)
C26 C23 P2 123.0(7)
C53 C26 C23 121.3(9)
C48 C27 C33 118.1(8)
C48 C27 P1 120.0(6)
C33 C27 P1 121.8(6)
C42 C28 C58 118.7(8)
C42 C28 P1 119.5(6)
C58 C28 P1 121.8(7)
C18 C31 C59 120.5(9)
C93 C32 C82 121.0(8)
C93 C32 C51 120.7(8)
C82 C32 C51 118.3(8)
C27 C33 C65 120.6(8)
C77 C34 C91 119.1(8)
C77 C34 P3 116.7(7)
C91 C34 P3 124.1(7)
C64 C35 C16 120.4(9)
C62 C37 C19 119.3(8)
C66 C39 C20 120.4(8)
C61 C40 C41 120.6(9)
C22 C41 C40 120.3(9)
C28 C42 C79 121.5(9)
C87 C43 C18 120.5(9)
C54 C47 C76 120.8(9)
C94 C48 C27 121.9(9)
C50 C49 C20 119.1(7)
C50 C49 P3 119.5(6)
C20 C49 P3 120.8(6)
C60 C50 C49 120.5(8)
N1 C51 C32 173.1(8)
C85 C52 C58 120.4(10)
C26 C53 C67 119.8(9)
C91 C54 C47 120.9(10)
C1 C2 C3 117.2(7)
C1 C2 P3 121.9(6)
C3 C2 P3 120.5(6)
C67 C56 C74 120.9(9)
C19 C57 C88 119.6(9)
C52 C58 C28 119.9(10)
C63 C59 C31 119.0(9)
C50 C60 C66 119.0(8)
C40 C61 C83 119.6(9)
C89 C62 C37 121.0(9)
C87 C63 C59 121.2(10)
C35 C64 C72 119.6(10)
C80 C65 C33 118.7(9)
C39 C66 C60 120.9(9)
C56 C67 C53 118.8(8)
C83 C68 C22 120.4(9)
C16 C70 C90 119.0(9)
C93 C71 C73 119.9(9)
C90 C72 C64 120.9(10)
C92 C73 C71 119.9(9)
C56 C74 C23 122.0(9)
C47 C76 C77 118.8(10)
C34 C77 C76 120.7(9)
C42 C79 C85 118.9(9)
C94 C80 C65 121.0(8)
C92 C82 C32 118.3(9)
C68 C83 C61 120.9(9)
C52 C85 C79 120.6(9)
O1 C3 C98 111.7(8)
O1 C3 C2 102.2(7)
C98 C3 C2 120.0(8)
C63 C87 C43 119.7(10)
C89 C88 C57 121.4(10)
C88 C89 C62 119.5(10)
C72 C90 C70 119.5(9)
C54 C91 C34 119.7(9)
C73 C92 C82 121.1(10)
C32 C93 C71 119.7(9)
C80 C94 C48 119.5(9)
C98 C95 C11 120.0
C99 C98 C95 120.0
C99 C98 C3 120.2(6)
C95 C98 C3 119.7(6)
C112 C99 C98 120.0
C99 C112 C81 120.0
C112 C81 C11 120.0
C81 C11 C95 120.0
F2C B2 F2B 111.2(11)
F2C B2 F2A 108.1(10)
F2B B2 F2A 110.5(9)
F2C B2 F2D 108.1(10)
F2B B2 F2D 108.7(10)
F2A B2 F2D 110.2(10)
F1 B1 F3 113.2(9)
F1 B1 F2 107.9(9)
F3 B1 F2 108.3(7)
F1 B1 F4 109.4(7)
F3 B1 F4 109.3(8)
F2 B1 F4 108.7(8)
C2A C2B Cl2A 119.1(15)
Cl1B C1S Cl1A 114.5(8)
C2B C2A Cl2B 119.9(14)

loop_
_geom_bond_atom_site_label_1
_geom_bond_atom_site_label_2
_geom_bond_distance
Os1 C10 1.834(9)
Os1 C1 2.045(7)
Os1 N1 2.097(7)
Os1 O1 2.165(5)
Os1 P1 2.412(2)
Os1 P2 2.426(2)
P2 C22 1.827(8)
P2 C23 1.832(8)
P2 C16 1.848(8)
P1 C27 1.821(8)
P1 C18 1.829(9)
P1 C28 1.838(8)
P3 C2 1.779(8)
P3 C34 1.800(8)
P3 C19 1.801(8)
P3 C49 1.806(8)
O1 C3 1.458(11)
C1 C2 1.335(11)
C10 O2 1.172(10)
N1 C51 1.157(10)
C16 C70 1.372(12)
C16 C35 1.396(12)
C18 C31 1.382(11)
C18 C43 1.395(12)
C19 C57 1.385(12)
C19 C37 1.407(11)
C20 C39 1.368(12)
C20 C49 1.396(10)
C22 C41 1.380(12)
C22 C68 1.407(12)
C23 C74 1.377(12)
C23 C26 1.405(12)
C26 C53 1.377(12)
C27 C48 1.385(11)
C27 C33 1.386(12)
C28 C42 1.378(12)
C28 C58 1.407(12)
C31 C59 1.402(13)
C32 C93 1.361(12)
C32 C82 1.402(12)
C32 C51 1.436(11)
C33 C65 1.404(12)
C34 C77 1.389(12)
C34 C91 1.395(12)
C35 C64 1.354(12)
C37 C62 1.381(12)
C39 C66 1.350(13)
C40 C61 1.358(14)
C40 C41 1.401(12)
C42 C79 1.386(12)
C43 C87 1.386(13)
C47 C54 1.369(16)
C47 C76 1.380(16)
C48 C94 1.372(12)
C49 C50 1.385(11)
C50 C60 1.369(13)
C52 C85 1.361(15)
C52 C58 1.392(13)
C53 C67 1.406(14)
C54 C91 1.368(13)
C2 C3 1.563(13)
C56 C67 1.365(14)
C56 C74 1.375(13)
C57 C88 1.388(13)
C59 C63 1.378(16)
C60 C66 1.401(13)
C61 C83 1.375(14)
C62 C89 1.378(15)
C63 C87 1.371(15)
C64 C72 1.391(15)
C65 C80 1.388(14)
C68 C83 1.369(12)
C70 C90 1.408(13)
C71 C93 1.378(12)
C71 C73 1.388(15)
C72 C90 1.368(16)
C73 C92 1.362(15)
C76 C77 1.389(13)
C79 C85 1.399(15)
C80 C94 1.366(14)
C82 C92 1.375(13)
C3 C98 1.487(12)
C88 C89 1.359(16)
C95 C98 1.3900
C95 C11 1.3900
C98 C99 1.3900
C99 C112 1.3900
C112 C81 1.3900
C81 C11 1.3900
Cl1B C1S 1.786(18)
Cl2B C2A 1.771(17)
F4 B1 1.411(11)
F3 B1 1.388(11)
Cl1A C1S 1.786(18)
F2 B1 1.400(12)
F1 B1 1.359(12)
F2D B2 1.380(14)
Cl2A C2B 1.663(17)
F2C B2 1.351(15)
B2 F2B 1.358(13)
B2 F2A 1.372(13)
C2B C2A 1.33(2)
